data_7039031
loop_
_publ_author_name
'Yadav, Sangeeta'
'Raju, Saravanan'
'Singh, Harkesh B.'
'Butcher, Ray J.'

_publ_section_title
;
 Selone-stabilized aryltellurenyl cations.
;
_journal_issue 20
_journal_name_full 'Dalton transactions (Cambridge, England : 2003)'
_journal_page_first 8458
_journal_page_last 8467
_journal_paper_doi 10.1039/c6dt01081d
_journal_volume 45
_journal_year 2016
_chemical_formula_moiety 'C23 H31 B F4 N2 Se Te'
_chemical_formula_sum 'C23 H31 B F4 N2 Se Te'
_chemical_formula_weight 628.87
_space_group_IT_number 14
_symmetry_cell_setting monoclinic
_symmetry_Int_Tables_number 14
_symmetry_space_group_name_Hall '-P 2ybc'
_symmetry_space_group_name_H-M 'P 1 21/c 1'
_atom_sites_solution_hydrogens geom
_atom_sites_solution_primary direct
_atom_sites_solution_secondary difmap
_audit_update_record
;
2016-02-26 deposited with the CCDC.
2016-04-13 downloaded from the CCDC.
;
_cell_angle_alpha 90.0000
_cell_angle_beta 93.629(3)
_cell_angle_gamma 90.0000
_cell_formula_units_Z 4
_cell_length_a 7.8058(15)
_cell_length_b 16.228(3)
_cell_length_c 19.817(4)
_cell_measurement_reflns_used 7783
_cell_measurement_temperature 100
_cell_measurement_theta_max 29.40
_cell_measurement_theta_min 3.00
_cell_volume 2505.2(8)
_computing_cell_refinement 'CrystalClear-SM Expert 2.1 b28'
_computing_data_collection 'CrystalClear-SM Expert 2.1 b28 (Rigaku, 2013)'
_computing_data_reduction 'CrystalClear-SM Expert 2.1 b28'
_computing_molecular_graphics 'CrystalStructure 4.0'
_computing_publication_material 'CrystalStructure 4.0 (Rigaku, 2010)'
_computing_structure_refinement 'SHELXL97 (Sheldrick, 2008)'
_computing_structure_solution 'Il Milione (Burla, et al., 2007)'
_diffrn_ambient_temperature 100
_diffrn_detector_area_resol_mean 7.111
_diffrn_measured_fraction_theta_full 0.986
_diffrn_measured_fraction_theta_max 0.986
_diffrn_measurement_device_type 'Rigaku Saturn724'
_diffrn_measurement_method \w
_diffrn_radiation_type 'Mo K\a'
_diffrn_radiation_wavelength 0.71070
_diffrn_reflns_av_R_equivalents 0.1275
_diffrn_reflns_limit_h_max 10
_diffrn_reflns_limit_h_min -10
_diffrn_reflns_limit_k_max 22
_diffrn_reflns_limit_k_min -22
_diffrn_reflns_limit_l_max 27
_diffrn_reflns_limit_l_min -27
_diffrn_reflns_number 33413
_diffrn_reflns_theta_full 29.40
_diffrn_reflns_theta_max 29.40
_diffrn_standards_number 0
_exptl_absorpt_coefficient_mu 2.684
_exptl_absorpt_correction_T_max 0.851
_exptl_absorpt_correction_T_min 0.561
_exptl_absorpt_correction_type numerical
_exptl_absorpt_process_details 'NUMABS (Rigaku, 1999)'
_exptl_crystal_colour colorless
_exptl_crystal_density_diffrn 1.667
_exptl_crystal_density_method 'not measured'
_exptl_crystal_description prism
_exptl_crystal_F_000 1240.00
_exptl_crystal_size_max 0.300
_exptl_crystal_size_mid 0.160
_exptl_crystal_size_min 0.060
_refine_diff_density_max 3.580
_refine_diff_density_min -1.940
_refine_ls_extinction_method none
_refine_ls_goodness_of_fit_ref 0.912
_refine_ls_hydrogen_treatment constr
_refine_ls_number_parameters 289
_refine_ls_number_reflns 6820
_refine_ls_number_restraints 0
_refine_ls_R_factor_gt 0.0575
_refine_ls_shift/su_max 0.000
_refine_ls_structure_factor_coef Fsqd
_refine_ls_weighting_details 'w = 1/[\s^2^(Fo^2^)+(0.1114P)^2^+0.0000P] where P=(Fo^2^+2Fc^2^)/3'
_refine_ls_weighting_scheme calc
_refine_ls_wR_factor_ref 0.2031
_reflns_number_gt 4312
_reflns_number_total 6820
_reflns_threshold_expression F^2^>2.0\s(F^2^)
_cod_data_source_file c6dt01081d2.cif
_cod_data_source_block 23
_cod_depositor_comments 'Adding full bibliography for 7039028--7039034.cif.'
_cod_original_cell_volume 2505.2(9)
_cod_database_code 7039031

loop_
_symmetry_equiv_pos_site_id
_symmetry_equiv_pos_as_xyz
1 +X,+Y,+Z
2 -X,1/2+Y,1/2-Z
3 -X,-Y,-Z
4 +X,1/2-Y,1/2+Z

loop_
_atom_site_label
_atom_site_type_symbol
_atom_site_fract_x
_atom_site_fract_y
_atom_site_fract_z
_atom_site_U_iso_or_equiv
_atom_site_adp_type
_atom_site_occupancy
_atom_site_symmetry_multiplicity
_atom_site_calc_flag
_atom_site_refinement_flags
Te1 Te 0.40215(5) 0.17453(3) 0.215842(18) 0.02611(15) Uani 1.0 4 d .
Se1 Se 0.38783(7) 0.03606(4) 0.27534(3) 0.02342(17) Uani 1.0 4 d .
F1 F 0.5189(5) -0.0712(3) 0.41861(17) 0.0306(8) Uani 1.0 4 d .
F2 F 0.3446(5) -0.1389(3) 0.34132(18) 0.0348(9) Uani 1.0 4 d .
F10 F 0.4961(5) -0.2098(3) 0.42339(17) 0.0346(9) Uani 1.0 4 d .
F31 F 0.6375(5) -0.1506(3) 0.33998(18) 0.0380(9) Uani 1.0 4 d .
N2 N 0.0826(6) 0.0291(3) 0.3488(2) 0.0164(9) Uani 1.0 4 d .
N32 N 0.2722(6) 0.1121(3) 0.3970(3) 0.0186(10) Uani 1.0 4 d .
C2 C 0.2401(7) 0.0614(4) 0.3444(3) 0.0180(10) Uani 1.0 4 d .
C3 C 0.0102(7) 0.0612(4) 0.4057(3) 0.0195(11) Uani 1.0 4 d .
C4 C -0.1281(7) 0.0182(4) 0.2519(3) 0.0229(12) Uani 1.0 4 d .
C5 C -0.1455(7) 0.0446(4) 0.4329(3) 0.0207(11) Uani 1.0 4 d .
C6 C 0.4326(7) 0.1563(4) 0.4144(3) 0.0254(13) Uani 1.0 4 d .
C7 C 0.1041(8) 0.1548(4) 0.4967(3) 0.0262(13) Uani 1.0 4 d .
C8 C -0.2236(8) -0.0397(4) 0.2001(3) 0.0271(13) Uani 1.0 4 d .
C9 C -0.1044(9) -0.0785(5) 0.1523(3) 0.0360(16) Uani 1.0 4 d .
C12 C 0.1887(7) 0.1562(4) 0.1453(3) 0.0205(11) Uani 1.0 4 d .
C13 C 0.0311(8) 0.1890(4) 0.1591(3) 0.0247(12) Uani 1.0 4 d .
C14 C -0.1096(8) 0.1751(4) 0.1130(4) 0.0299(15) Uani 1.0 4 d .
C15 C -0.0891(9) 0.1306(4) 0.0551(4) 0.0355(16) Uani 1.0 4 d .
C17 C 0.0674(9) 0.1002(4) 0.0415(3) 0.0343(16) Uani 1.0 4 d .
C18 C 0.2107(8) 0.1112(4) 0.0859(3) 0.0277(13) Uani 1.0 4 d .
C19 C 0.3851(9) 0.0773(6) 0.0688(4) 0.0448(19) Uani 1.0 4 d .
C20 C 0.0007(9) 0.2388(4) 0.2220(4) 0.0345(15) Uani 1.0 4 d .
C21 C -0.0064(7) -0.0293(4) 0.3017(3) 0.0194(11) Uani 1.0 4 d .
C22 C 0.1324(7) 0.1146(4) 0.4360(3) 0.0193(11) Uani 1.0 4 d .
C23 C -0.0517(8) 0.1383(4) 0.5249(3) 0.0274(13) Uani 1.0 4 d .
C24 C -0.1750(7) 0.0839(4) 0.4930(3) 0.0262(13) Uani 1.0 4 d .
C25 C 0.4194(9) 0.2483(5) 0.4046(4) 0.0385(17) Uani 1.0 4 d .
C26 C 0.5857(13) 0.2940(7) 0.4191(5) 0.071(4) Uani 1.0 4 d .
C28 C 0.7103(14) 0.2798(10) 0.3737(6) 0.101(5) Uani 1.0 4 d .
B30 B 0.5009(7) -0.1424(4) 0.3802(3) 0.0176(12) Uani 1.0 4 d .
H4A H -0.0614 0.0592 0.2274 0.0274 Uiso 1.0 4 calc R
H4B H -0.2132 0.0485 0.2774 0.0274 Uiso 1.0 4 calc R
H5 H -0.2274 0.0082 0.4115 0.0249 Uiso 1.0 4 calc R
H6A H 0.5229 0.1347 0.3862 0.0305 Uiso 1.0 4 calc R
H6B H 0.4689 0.1448 0.4622 0.0305 Uiso 1.0 4 calc R
H7 H 0.1864 0.1913 0.5177 0.0314 Uiso 1.0 4 calc R
H8A H -0.2816 -0.0837 0.2247 0.0325 Uiso 1.0 4 calc R
H8B H -0.3131 -0.0080 0.1737 0.0325 Uiso 1.0 4 calc R
H9A H -0.0152 -0.1098 0.1782 0.0432 Uiso 1.0 4 calc R
H9B H -0.0507 -0.0353 0.1263 0.0432 Uiso 1.0 4 calc R
H9C H -0.1697 -0.1156 0.1213 0.0432 Uiso 1.0 4 calc R
H14 H -0.2192 0.1965 0.1218 0.0359 Uiso 1.0 4 calc R
H15 H -0.1852 0.1210 0.0242 0.0426 Uiso 1.0 4 calc R
H17 H 0.0790 0.0708 0.0006 0.0412 Uiso 1.0 4 calc R
H19A H 0.3697 0.0383 0.0312 0.0538 Uiso 1.0 4 calc R
H19B H 0.4388 0.0491 0.1084 0.0538 Uiso 1.0 4 calc R
H19C H 0.4588 0.1229 0.0559 0.0538 Uiso 1.0 4 calc R
H20A H 0.0751 0.2875 0.2237 0.0414 Uiso 1.0 4 calc R
H20B H 0.0269 0.2049 0.2622 0.0414 Uiso 1.0 4 calc R
H20C H -0.1197 0.2563 0.2208 0.0414 Uiso 1.0 4 calc R
H21A H -0.0725 -0.0694 0.3272 0.0233 Uiso 1.0 4 calc R
H21B H 0.0787 -0.0600 0.2766 0.0233 Uiso 1.0 4 calc R
H23 H -0.0760 0.1640 0.5663 0.0328 Uiso 1.0 4 calc R
H24 H -0.2800 0.0745 0.5134 0.0315 Uiso 1.0 4 calc R
H25A H 0.3331 0.2701 0.4344 0.0462 Uiso 1.0 4 calc R
H25B H 0.3775 0.2595 0.3573 0.0462 Uiso 1.0 4 calc R
H26A H 0.5608 0.3538 0.4197 0.0851 Uiso 1.0 4 calc R
H26B H 0.6329 0.2786 0.4649 0.0851 Uiso 1.0 4 calc R
H28A H 0.6653 0.2947 0.3281 0.1214 Uiso 1.0 4 calc R
H28B H 0.7418 0.2213 0.3748 0.1214 Uiso 1.0 4 calc R
H28C H 0.8119 0.3132 0.3862 0.1214 Uiso 1.0 4 calc R

loop_
_atom_site_aniso_label
_atom_site_aniso_U_11
_atom_site_aniso_U_22
_atom_site_aniso_U_33
_atom_site_aniso_U_12
_atom_site_aniso_U_13
_atom_site_aniso_U_23
Te1 0.0214(3) 0.0338(3) 0.0222(3) -0.00804(15) -0.00565(15) 0.00935(15)
Se1 0.0181(3) 0.0300(4) 0.0225(3) 0.0066(3) 0.0034(2) 0.0072(3)
F1 0.0350(19) 0.0253(19) 0.0321(19) -0.0093(16) 0.0074(15) -0.0069(15)
F2 0.0280(19) 0.032(2) 0.042(2) -0.0011(16) -0.0155(16) 0.0040(18)
F10 0.049(3) 0.025(2) 0.0294(19) -0.0066(17) -0.0075(17) 0.0090(16)
F31 0.035(2) 0.045(3) 0.036(2) 0.0046(18) 0.0152(16) -0.0064(18)
N2 0.0146(19) 0.016(3) 0.018(2) -0.0012(16) -0.0023(16) 0.0041(17)
N32 0.016(2) 0.017(3) 0.021(3) -0.0077(18) -0.0058(17) 0.0058(18)
C2 0.016(3) 0.018(3) 0.020(3) -0.000(2) -0.0011(19) 0.004(2)
C3 0.021(3) 0.021(3) 0.017(3) 0.000(3) -0.0024(19) 0.004(2)
C4 0.017(3) 0.020(3) 0.030(3) -0.000(2) -0.009(2) 0.001(3)
C5 0.018(3) 0.021(3) 0.023(3) 0.000(2) -0.000(2) -0.003(3)
C6 0.019(3) 0.031(4) 0.026(3) -0.008(3) -0.005(3) 0.004(3)
C7 0.033(3) 0.018(3) 0.026(3) 0.007(3) -0.010(3) -0.001(3)
C8 0.022(3) 0.034(4) 0.025(3) -0.008(3) -0.006(3) -0.005(3)
C9 0.055(5) 0.032(4) 0.021(3) -0.008(4) -0.002(3) -0.001(3)
C12 0.021(3) 0.023(3) 0.018(3) -0.000(3) -0.0023(19) 0.006(3)
C13 0.024(3) 0.017(3) 0.032(3) -0.002(3) -0.002(3) 0.010(3)
C14 0.017(3) 0.025(4) 0.046(4) -0.001(3) -0.012(3) 0.011(3)
C15 0.037(4) 0.032(4) 0.034(4) -0.012(3) -0.020(3) 0.015(3)
C17 0.049(4) 0.032(4) 0.021(3) -0.015(3) -0.009(3) 0.004(3)
C18 0.029(3) 0.032(4) 0.022(3) -0.005(3) 0.002(3) 0.004(3)
C19 0.038(4) 0.063(6) 0.036(4) 0.002(4) 0.015(3) -0.010(4)
C20 0.038(4) 0.020(4) 0.046(4) 0.005(3) 0.011(3) 0.004(3)
C21 0.020(3) 0.015(3) 0.023(3) -0.002(2) -0.004(2) -0.004(2)
C22 0.017(3) 0.021(3) 0.020(3) -0.000(2) -0.0027(19) 0.003(3)
C23 0.031(3) 0.025(3) 0.026(3) 0.013(3) -0.001(3) -0.004(3)
C24 0.020(3) 0.030(4) 0.029(3) 0.011(3) 0.005(3) 0.010(3)
C25 0.049(4) 0.033(4) 0.032(4) -0.025(4) -0.010(3) 0.010(3)
C26 0.077(7) 0.081(7) 0.052(5) -0.057(6) -0.020(5) 0.023(5)
C28 0.064(7) 0.178(14) 0.063(7) -0.050(8) 0.007(6) 0.002(8)
B30 0.013(3) 0.015(3) 0.025(3) -0.004(3) 0.002(2) 0.001(3)

loop_
_atom_type_symbol
_atom_type_description
_atom_type_scat_dispersion_real
_atom_type_scat_dispersion_imag
_atom_type_scat_source
C C 0.0033 0.0016
;
International Tables for Crystallography
(1992, Vol. C, Tables 4.2.6.8 and 6.1.1.4)
;
H H 0.0000 0.0000
;
International Tables for Crystallography
(1992, Vol. C, Table 6.1.1.4)
;
B B 0.0013 0.0007
;
International Tables for Crystallography
(1992, Vol. C, Tables 4.2.6.8 and 6.1.1.4)
;
F F 0.0171 0.0103
;
International Tables for Crystallography
(1992, Vol. C, Tables 4.2.6.8 and 6.1.1.4)
;
N N 0.0061 0.0033
;
International Tables for Crystallography
(1992, Vol. C, Tables 4.2.6.8 and 6.1.1.4)
;
Se Se -0.0929 2.2259
;
International Tables for Crystallography
(1992, Vol. C, Tables 4.2.6.8 and 6.1.1.4)
;
Te Te -0.5308 1.6751
;
International Tables for Crystallography
(1992, Vol. C, Tables 4.2.6.8 and 6.1.1.4)
;

loop_
_geom_angle_atom_site_label_1
_geom_angle_atom_site_label_2
_geom_angle_atom_site_label_3
_geom_angle
_geom_angle_publ_flag
Se1 Te1 C12 97.23(16) yes
Te1 Se1 C2 100.98(17) yes
C2 N2 C3 109.1(5) yes
C2 N2 C21 127.3(5) yes
C3 N2 C21 123.6(5) yes
C2 N32 C6 126.9(5) yes
C2 N32 C22 109.8(5) yes
C6 N32 C22 123.3(5) yes
Se1 C2 N2 124.4(4) yes
Se1 C2 N32 127.2(4) yes
N2 C2 N32 108.4(5) yes
N2 C3 C5 130.8(5) yes
N2 C3 C22 106.2(5) yes
C5 C3 C22 123.0(5) yes
C8 C4 C21 112.0(5) yes
C3 C5 C24 116.3(5) yes
N32 C6 C25 113.8(5) yes
C22 C7 C23 116.4(6) yes
C4 C8 C9 112.3(5) yes
Te1 C12 C13 119.1(4) yes
Te1 C12 C18 119.4(4) yes
C13 C12 C18 121.5(5) yes
C12 C13 C14 118.7(6) yes
C12 C13 C20 123.7(6) yes
C14 C13 C20 117.6(6) yes
C13 C14 C15 120.1(6) yes
C14 C15 C17 120.6(6) yes
C15 C17 C18 121.7(6) yes
C12 C18 C17 117.4(6) yes
C12 C18 C19 122.1(6) yes
C17 C18 C19 120.5(6) yes
N2 C21 C4 109.4(5) yes
N32 C22 C3 106.4(5) yes
N32 C22 C7 132.2(5) yes
C3 C22 C7 121.3(5) yes
C7 C23 C24 121.5(6) yes
C5 C24 C23 121.6(6) yes
C6 C25 C26 114.3(7) yes
C25 C26 C28 115.1(9) yes
F1 B30 F2 108.7(5) yes
F1 B30 F10 108.8(5) yes
F1 B30 F31 110.0(5) yes
F2 B30 F10 108.3(5) yes
F2 B30 F31 111.4(5) yes
F10 B30 F31 109.4(5) yes
C8 C4 H4A 109.221 no
C8 C4 H4B 109.224 no
C21 C4 H4A 109.216 no
C21 C4 H4B 109.229 no
H4A C4 H4B 107.906 no
C3 C5 H5 121.854 no
C24 C5 H5 121.839 no
N32 C6 H6A 108.795 no
N32 C6 H6B 108.797 no
C25 C6 H6A 108.793 no
C25 C6 H6B 108.802 no
H6A C6 H6B 107.674 no
C22 C7 H7 121.826 no
C23 C7 H7 121.821 no
C4 C8 H8A 109.145 no
C4 C8 H8B 109.152 no
C9 C8 H8A 109.142 no
C9 C8 H8B 109.133 no
H8A C8 H8B 107.862 no
C8 C9 H9A 109.470 no
C8 C9 H9B 109.477 no
C8 C9 H9C 109.474 no
H9A C9 H9B 109.470 no
H9A C9 H9C 109.466 no
H9B C9 H9C 109.470 no
C13 C14 H14 119.974 no
C15 C14 H14 119.971 no
C14 C15 H15 119.678 no
C17 C15 H15 119.677 no
C15 C17 H17 119.163 no
C18 C17 H17 119.175 no
C18 C19 H19A 109.470 no
C18 C19 H19B 109.471 no
C18 C19 H19C 109.461 no
H19A C19 H19B 109.478 no
H19A C19 H19C 109.480 no
H19B C19 H19C 109.466 no
C13 C20 H20A 109.471 no
C13 C20 H20B 109.474 no
C13 C20 H20C 109.469 no
H20A C20 H20B 109.470 no
H20A C20 H20C 109.468 no
H20B C20 H20C 109.474 no
N2 C21 H21A 109.777 no
N2 C21 H21B 109.784 no
C4 C21 H21A 109.787 no
C4 C21 H21B 109.787 no
H21A C21 H21B 108.241 no
C7 C23 H23 119.242 no
C24 C23 H23 119.235 no
C5 C24 H24 119.191 no
C23 C24 H24 119.210 no
C6 C25 H25A 108.673 no
C6 C25 H25B 108.675 no
C26 C25 H25A 108.684 no
C26 C25 H25B 108.686 no
H25A C25 H25B 107.611 no
C25 C26 H26A 108.486 no
C25 C26 H26B 108.492 no
C28 C26 H26A 108.497 no
C28 C26 H26B 108.484 no
H26A C26 H26B 107.492 no
C26 C28 H28A 109.469 no
C26 C28 H28B 109.480 no
C26 C28 H28C 109.478 no
H28A C28 H28B 109.470 no
H28A C28 H28C 109.456 no
H28B C28 H28C 109.474 no

loop_
_geom_bond_atom_site_label_1
_geom_bond_atom_site_label_2
_geom_bond_distance
_geom_bond_publ_flag
Te1 Se1 2.5434(9) yes
Te1 C12 2.127(6) yes
Se1 C2 1.890(6) yes
F1 B30 1.388(7) yes
F2 B30 1.402(7) yes
F10 B30 1.391(7) yes
F31 B30 1.377(7) yes
N2 C2 1.344(7) yes
N2 C3 1.392(7) yes
N2 C21 1.474(7) yes
N32 C2 1.338(7) yes
N32 C6 1.465(7) yes
N32 C22 1.378(7) yes
C3 C5 1.388(8) yes
C3 C22 1.397(8) yes
C4 C8 1.548(8) yes
C4 C21 1.534(8) yes
C5 C24 1.382(8) yes
C6 C25 1.509(10) yes
C7 C22 1.398(8) yes
C7 C23 1.395(9) yes
C8 C9 1.508(9) yes
C12 C13 1.383(8) yes
C12 C18 1.406(8) yes
C13 C14 1.401(9) yes
C13 C20 1.518(9) yes
C14 C15 1.374(10) yes
C15 C17 1.360(10) yes
C17 C18 1.390(9) yes
C18 C19 1.525(10) yes
C23 C24 1.424(9) yes
C25 C26 1.507(13) yes
C26 C28 1.385(15) yes
C4 H4A 0.990 no
C4 H4B 0.990 no
C5 H5 0.950 no
C6 H6A 0.990 no
C6 H6B 0.990 no
C7 H7 0.950 no
C8 H8A 0.990 no
C8 H8B 0.990 no
C9 H9A 0.980 no
C9 H9B 0.980 no
C9 H9C 0.980 no
C14 H14 0.950 no
C15 H15 0.950 no
C17 H17 0.950 no
C19 H19A 0.980 no
C19 H19B 0.980 no
C19 H19C 0.980 no
C20 H20A 0.980 no
C20 H20B 0.980 no
C20 H20C 0.980 no
C21 H21A 0.990 no
C21 H21B 0.990 no
C23 H23 0.950 no
C24 H24 0.950 no
C25 H25A 0.990 no
C25 H25B 0.990 no
C26 H26A 0.990 no
C26 H26B 0.990 no
C28 H28A 0.980 no
C28 H28B 0.980 no
C28 H28C 0.980 no

loop_
_geom_contact_atom_site_label_1
_geom_contact_atom_site_label_2
_geom_contact_distance
_geom_contact_publ_flag
_geom_contact_site_symmetry_2
Te1 C19 3.308(8) no .
Te1 C20 3.313(7) no .
Se1 C6 3.376(6) no .
Se1 C21 3.327(6) no .
N2 C6 3.600(7) no .
N2 C7 3.566(8) no .
N32 C5 3.555(7) no .
C2 C4 3.383(7) no .
C2 C5 3.589(8) no .
C2 C7 3.597(8) no .
C2 C25 3.517(9) no .
C3 C4 3.244(8) no .
C3 C23 2.743(8) no .
C4 C13 3.590(9) no .
C5 C7 2.878(8) no .
C5 C21 3.121(8) no .
C6 C7 3.126(9) no .
C6 C28 3.096(14) no .
C7 C25 3.503(10) no .
C9 C21 3.114(8) no .
C12 C15 2.753(9) no .
C13 C17 2.769(9) no .
C14 C18 2.790(9) no .
C22 C24 2.761(8) no .
C22 C25 3.208(9) no .
Te1 F10 3.470(4) no 2_655
Te1 F31 3.054(5) no 2_655
Se1 F1 3.430(4) no .
Se1 F2 3.152(4) no .
F1 Se1 3.430(4) no .
F1 N32 3.554(6) no .
F1 C2 3.335(6) no .
F1 C5 3.221(7) no 1_655
F1 C6 3.584(7) no 3_656
F1 C7 3.563(7) no 3_656
F1 C24 3.304(7) no 3_556
F2 Se1 3.152(4) no .
F2 N2 3.417(6) no .
F2 C2 3.352(7) no .
F2 C20 3.514(8) no 2_545
F2 C21 3.319(7) no .
F10 Te1 3.470(4) no 2_645
F10 C6 3.343(7) no 3_656
F10 C7 3.524(7) no 3_656
F10 C14 3.583(7) no 2_545
F10 C19 3.577(10) no 2_645
F10 C25 3.488(8) no 3_656
F10 C26 3.502(10) no 3_656
F31 Te1 3.054(5) no 2_645
F31 C8 3.532(8) no 1_655
F31 C12 3.421(7) no 2_645
F31 C21 3.529(7) no 1_655
N2 F2 3.417(6) no .
N32 F1 3.554(6) no .
C2 F1 3.335(6) no .
C2 F2 3.352(7) no .
C3 C23 3.525(9) no 3_556
C3 C24 3.302(8) no 3_556
C5 F1 3.221(7) no 1_455
C5 C7 3.530(8) no 3_556
C5 C23 3.423(9) no 3_556
C5 C24 3.507(8) no 3_556
C6 F1 3.584(7) no 3_656
C6 F10 3.343(7) no 3_656
C6 C24 3.547(8) no 1_655
C7 F1 3.563(7) no 3_656
C7 F10 3.524(7) no 3_656
C7 C5 3.530(8) no 3_556
C8 F31 3.532(8) no 1_455
C12 F31 3.421(7) no 2_655
C14 F10 3.583(7) no 2_555
C14 C23 3.538(9) no 4_554
C19 F10 3.577(10) no 2_655
C20 F2 3.514(8) no 2_555
C21 F2 3.319(7) no .
C21 F31 3.529(7) no 1_455
C22 C24 3.524(9) no 3_556
C23 C3 3.525(9) no 3_556
C23 C5 3.423(9) no 3_556
C23 C14 3.538(9) no 4_555
C24 F1 3.304(7) no 3_556
C24 C3 3.302(8) no 3_556
C24 C5 3.507(8) no 3_556
C24 C6 3.547(8) no 1_455
C24 C22 3.524(9) no 3_556
C25 F10 3.488(8) no 3_656
C26 F10 3.502(10) no 3_656
Te1 H6A 3.5074 no .
Te1 H19B 2.9722 no .
Te1 H19C 3.3352 no .
Te1 H20A 3.1544 no .
Te1 H20B 3.1640 no .
Te1 H25B 3.1405 no .
Te1 H28A 3.5197 no .
Se1 H4A 3.5943 no .
Se1 H6A 2.8649 no .
Se1 H19B 3.3633 no .
Se1 H21B 2.8742 no .
N2 H4A 2.6367 no .
N2 H4B 2.6499 no .
N2 H5 2.8100 no .
N2 H20B 3.3423 no .
N32 H7 2.8336 no .
N32 H20B 3.5234 no .
N32 H25A 2.7034 no .
N32 H25B 2.6646 no .
C2 H4A 3.1982 no .
C2 H6A 2.5967 no .
C2 H6B 3.1537 no .
C2 H20B 3.2405 no .
C2 H21A 3.2352 no .
C2 H21B 2.6573 no .
C2 H25B 3.3942 no .
C3 H4A 3.5421 no .
C3 H4B 2.9977 no .
C3 H7 3.3005 no .
C3 H21A 2.6822 no .
C3 H21B 3.2973 no .
C3 H24 3.2172 no .
C4 H5 3.3090 no .
C4 H9A 2.7182 no .
C4 H9B 2.7391 no .
C4 H9C 3.3783 no .
C4 H20B 3.2629 no .
C5 H4B 3.0955 no .
C5 H21A 2.8786 no .
C5 H23 3.2937 no .
C6 H7 2.9507 no .
C6 H26A 3.3582 no .
C6 H26B 2.6812 no .
C6 H28A 3.4150 no .
C6 H28B 2.7914 no .
C7 H6B 2.9744 no .
C7 H24 3.3051 no .
C7 H25A 2.9158 no .
C8 H21A 2.7557 no .
C8 H21B 2.7427 no .
C9 H4A 2.6935 no .
C9 H4B 3.3733 no .
C9 H21A 3.4633 no .
C9 H21B 2.7845 no .
C12 H4A 3.0563 no .
C12 H14 3.2552 no .
C12 H17 3.2512 no .
C12 H19A 3.3430 no .
C12 H19B 2.7472 no .
C12 H19C 2.8893 no .
C12 H20A 2.8124 no .
C12 H20B 2.8217 no .
C12 H20C 3.3355 no .
C13 H4A 2.6294 no .
C13 H15 3.2615 no .
C14 H4A 2.9513 no .
C14 H9B 3.4528 no .
C14 H17 3.2271 no .
C14 H20A 3.1324 no .
C14 H20B 3.1169 no .
C14 H20C 2.5147 no .
C15 H4A 3.5994 no .
C15 H9B 3.0455 no .
C17 H9B 2.9506 no .
C17 H14 3.2300 no .
C17 H19A 2.5846 no .
C17 H19B 3.2198 no .
C17 H19C 3.0723 no .
C18 H9B 3.2651 no .
C18 H15 3.2542 no .
C19 H17 2.6716 no .
C20 H4A 2.9582 no .
C20 H14 2.6320 no .
C21 H5 2.9261 no .
C21 H8A 2.7028 no .
C21 H8B 3.3927 no .
C21 H9A 2.7713 no .
C21 H9B 3.4722 no .
C22 H5 3.3067 no .
C22 H6A 3.2788 no .
C22 H6B 2.6896 no .
C22 H23 3.2380 no .
C22 H25A 2.9710 no .
C22 H25B 3.4642 no .
C23 H5 3.3158 no .
C24 H7 3.3255 no .
C25 H7 3.1154 no .
C25 H28A 2.6295 no .
C25 H28B 2.6566 no .
C25 H28C 3.2810 no .
C26 H6A 2.7037 no .
C26 H6B 2.7428 no .
C28 H6A 2.7906 no .
C28 H6B 3.4409 no .
C28 H25A 3.2536 no .
C28 H25B 2.6183 no .
H4A H8A 2.8848 no .
H4A H8B 2.4316 no .
H4A H9A 2.9401 no .
H4A H9B 2.5280 no .
H4A H9C 3.5993 no .
H4A H14 3.2454 no .
H4A H20B 2.5459 no .
H4A H20C 3.2324 no .
H4A H21A 2.8807 no .
H4A H21B 2.3989 no .
H4B H5 2.7474 no .
H4B H8A 2.4308 no .
H4B H8B 2.3376 no .
H4B H9B 3.5918 no .
H4B H20B 3.1793 no .
H4B H21A 2.3891 no .
H4B H21B 2.8810 no .
H5 H21A 2.4690 no .
H5 H24 2.3465 no .
H6A H25A 2.8488 no .
H6A H25B 2.3748 no .
H6A H26B 2.9072 no .
H6A H28A 3.0764 no .
H6A H28B 2.2347 no .
H6B H7 2.6353 no .
H6B H25A 2.3427 no .
H6B H25B 2.8487 no .
H6B H26A 3.5788 no .
H6B H26B 2.5190 no .
H6B H28B 3.0901 no .
H7 H23 2.3603 no .
H7 H25A 2.4306 no .
H8A H9A 2.3651 no .
H8A H9B 2.8488 no .
H8A H9C 2.3362 no .
H8A H21A 2.5349 no .
H8A H21B 2.9576 no .
H8B H9A 2.8491 no .
H8B H9B 2.3491 no .
H8B H9C 2.3518 no .
H8B H14 3.5638 no .
H9A H21A 3.0856 no .
H9A H21B 2.1934 no .
H9B H15 3.3697 no .
H9B H17 3.2423 no .
H9B H21B 3.1099 no .
H14 H15 2.3191 no .
H14 H20A 3.3081 no .
H14 H20B 3.2825 no .
H14 H20C 2.2797 no .
H15 H17 2.2934 no .
H17 H19A 2.3701 no .
H17 H19B 3.4376 no .
H17 H19C 3.2077 no .
H20A H25B 3.4631 no .
H20B H25B 3.3420 no .
H23 H24 2.3517 no .
H25A H26A 2.2705 no .
H25A H26B 2.3840 no .
H25A H28A 3.4663 no .
H25A H28B 3.5604 no .
H25B H26A 2.3861 no .
H25B H26B 2.8435 no .
H25B H28A 2.4234 no .
H25B H28B 2.9099 no .
H25B H28C 3.5130 no .
H26A H28A 2.2513 no .
H26A H28B 2.7515 no .
H26A H28C 2.2087 no .
H26B H28A 2.7520 no .
H26B H28B 2.2288 no .
H26B H28C 2.2304 no .
Se1 H4B 3.1188 no 1_655
Se1 H8A 3.4311 no 1_655
Se1 H8B 3.2576 no 1_655
F1 H5 2.3737 no 1_655
F1 H6A 3.4023 no .
F1 H6B 2.6429 no 3_656
F1 H7 3.2127 no 3_656
F1 H24 3.3475 no 1_655
F1 H24 2.3692 no 3_556
F2 H14 2.9527 no 2_545
F2 H20C 2.6865 no 2_545
F2 H21A 3.4395 no .
F2 H21B 2.6928 no .
F2 H23 2.8980 no 3_556
F2 H24 3.1328 no 3_556
F2 H28A 3.5221 no 2_645
F10 H6B 2.4992 no 3_656
F10 H7 2.6888 no 3_656
F10 H14 2.7459 no 2_545
F10 H19C 2.7653 no 2_645
F10 H23 3.3815 no 3_556
F10 H24 3.0834 no 3_556
F10 H25A 3.1939 no 3_656
F10 H26B 2.7277 no 3_656
F31 H5 3.0948 no 1_655
F31 H7 3.1296 no 3_656
F31 H8A 2.6415 no 1_655
F31 H20A 2.8268 no 2_645
F31 H21A 2.6458 no 1_655
N2 H23 3.5585 no 3_556
N2 H24 3.4808 no 3_556
N32 H24 3.5082 no 3_556
C2 H24 3.5748 no 3_556
C3 H24 3.3794 no 3_556
C3 H28B 3.3698 no 1_455
C5 H6A 3.0644 no 1_455
C5 H6B 3.5019 no 1_455
C5 H28B 3.1931 no 1_455
C6 H5 3.5827 no 1_655
C6 H24 3.1767 no 1_655
C7 H5 3.3180 no 3_556
C8 H19B 3.4229 no 1_455
C8 H20A 3.3566 no 2_545
C9 H17 3.0509 no 3_555
C9 H20A 3.2794 no 2_545
C9 H25A 3.4330 no 2_545
C9 H25B 3.3819 no 2_545
C9 H28C 3.0173 no 2_645
C12 H7 3.5370 no 4_554
C13 H23 3.0955 no 4_554
C14 H19C 3.5877 no 1_455
C14 H23 2.7885 no 4_554
C14 H26B 3.5314 no 4_454
C15 H17 3.4519 no 3_555
C15 H19C 3.5327 no 1_455
C15 H23 3.3421 no 4_554
C15 H26B 3.0954 no 4_454
C15 H28C 3.5067 no 4_454
C17 H7 3.5470 no 4_554
C17 H9B 3.4822 no 3_555
C17 H9C 3.3809 no 3_555
C17 H17 3.0954 no 3_555
C18 H7 3.4785 no 4_554
C19 H8B 3.3422 no 1_655
C19 H15 3.5931 no 1_655
C19 H19A 3.4049 no 3_655
C19 H26A 3.5184 no 4_554
C20 H9A 3.1512 no 2_555
C20 H21A 3.3201 no 2_555
C20 H21B 3.3230 no 2_555
C20 H23 3.4839 no 4_554
C20 H28A 3.5759 no 1_455
C21 H20A 3.0578 no 2_545
C21 H23 3.4390 no 3_556
C22 H24 3.4059 no 3_556
C23 H5 3.4118 no 3_556
C23 H14 3.5923 no 4_555
C23 H21A 3.2278 no 3_556
C23 H26B 3.5048 no 1_455
C23 H28B 3.5571 no 1_455
C24 H6A 3.1758 no 1_455
C24 H6B 2.9770 no 1_455
C24 H26B 3.5255 no 1_455
C24 H28B 3.2687 no 1_455
C25 H9C 2.9687 no 2_555
C26 H15 2.9946 no 4_655
C26 H19C 3.2385 no 4_555
C28 H9A 3.2013 no 2_655
C28 H15 3.4417 no 4_655
C28 H20C 3.4066 no 1_655
B30 H5 3.2703 no 1_655
B30 H6B 3.1174 no 3_656
B30 H7 3.1719 no 3_656
B30 H14 3.4140 no 2_545
B30 H23 3.5629 no 3_556
B30 H24 3.0163 no 3_556
H4B Se1 3.1188 no 1_455
H4B H6A 3.3787 no 1_455
H4B H28B 3.4349 no 1_455
H5 F1 2.3737 no 1_455
H5 F31 3.0948 no 1_455
H5 C6 3.5827 no 1_455
H5 C7 3.3180 no 3_556
H5 C23 3.4118 no 3_556
H5 B30 3.2703 no 1_455
H5 H6A 2.8531 no 1_455
H5 H6B 3.4418 no 1_455
H5 H7 3.5357 no 3_556
H5 H28B 3.5388 no 1_455
H6A F1 3.4023 no .
H6A C5 3.0644 no 1_655
H6A C24 3.1758 no 1_655
H6A H4B 3.3787 no 1_655
H6A H5 2.8531 no 1_655
H6A H24 3.0314 no 1_655
H6B F1 2.6429 no 3_656
H6B F10 2.4992 no 3_656
H6B C5 3.5019 no 1_655
H6B C24 2.9770 no 1_655
H6B B30 3.1174 no 3_656
H6B H5 3.4418 no 1_655
H6B H24 2.4342 no 1_655
H7 F1 3.2127 no 3_656
H7 F10 2.6888 no 3_656
H7 F31 3.1296 no 3_656
H7 C12 3.5370 no 4_555
H7 C17 3.5470 no 4_555
H7 C18 3.4785 no 4_555
H7 B30 3.1719 no 3_656
H7 H5 3.5357 no 3_556
H8A Se1 3.4311 no 1_455
H8A F31 2.6415 no 1_455
H8A H20A 2.7933 no 2_545
H8A H25B 3.0847 no 2_545
H8B Se1 3.2576 no 1_455
H8B C19 3.3422 no 1_455
H8B H19B 2.4426 no 1_455
H8B H19C 3.5503 no 1_455
H8B H26A 3.4262 no 2_545
H9A C20 3.1512 no 2_545
H9A C28 3.2013 no 2_645
H9A H20A 2.6258 no 2_545
H9A H20B 3.2342 no 2_545
H9A H20C 3.0940 no 2_545
H9A H25B 3.5682 no 2_545
H9A H28A 3.1501 no 2_645
H9A H28C 2.4426 no 2_645
H9B C17 3.4822 no 3_555
H9B H17 2.5752 no 3_555
H9B H28C 3.1047 no 2_645
H9C C17 3.3809 no 3_555
H9C C25 2.9687 no 2_545
H9C H17 2.6608 no 3_555
H9C H19A 3.5414 no 3_555
H9C H20A 3.4885 no 2_545
H9C H25A 2.4709 no 2_545
H9C H25B 2.6462 no 2_545
H9C H26A 3.1481 no 2_545
H9C H28C 3.0346 no 2_645
H14 F2 2.9527 no 2_555
H14 F10 2.7459 no 2_555
H14 C23 3.5923 no 4_554
H14 B30 3.4140 no 2_555
H14 H19B 3.5818 no 1_455
H14 H19C 3.0065 no 1_455
H14 H23 2.7827 no 4_554
H14 H26B 3.2726 no 4_454
H15 C19 3.5931 no 1_455
H15 C26 2.9946 no 4_454
H15 C28 3.4417 no 4_454
H15 H17 3.2658 no 3_555
H15 H19A 3.1250 no 3_555
H15 H19C 2.8880 no 1_455
H15 H26A 2.8062 no 4_454
H15 H26B 2.4171 no 4_454
H15 H28C 2.9343 no 4_454
H17 C9 3.0509 no 3_555
H17 C15 3.4519 no 3_555
H17 C17 3.0954 no 3_555
H17 H9B 2.5752 no 3_555
H17 H9C 2.6608 no 3_555
H17 H15 3.2658 no 3_555
H17 H17 2.6071 no 3_555
H17 H25A 3.5563 no 4_554
H17 H28C 3.5254 no 4_454
H19A C19 3.4049 no 3_655
H19A H9C 3.5414 no 3_555
H19A H15 3.1250 no 3_555
H19A H19A 2.7441 no 3_655
H19A H19B 3.5246 no 3_655
H19A H19C 3.4502 no 3_655
H19A H26A 3.1849 no 2_645
H19A H26A 3.2538 no 4_554
H19B C8 3.4229 no 1_655
H19B H8B 2.4426 no 1_655
H19B H14 3.5818 no 1_655
H19B H19A 3.5246 no 3_655
H19B H26A 3.2173 no 2_645
H19C F10 2.7653 no 2_655
H19C C14 3.5877 no 1_655
H19C C15 3.5327 no 1_655
H19C C26 3.2385 no 4_554
H19C H8B 3.5503 no 1_655
H19C H14 3.0065 no 1_655
H19C H15 2.8880 no 1_655
H19C H19A 3.4502 no 3_655
H19C H25A 3.0784 no 4_554
H19C H26A 2.8877 no 4_554
H19C H26B 2.8227 no 4_554
H20A F31 2.8268 no 2_655
H20A C8 3.3566 no 2_555
H20A C9 3.2794 no 2_555
H20A C21 3.0578 no 2_555
H20A H8A 2.7933 no 2_555
H20A H9A 2.6258 no 2_555
H20A H9C 3.4885 no 2_555
H20A H21A 2.5317 no 2_555
H20A H21B 2.7504 no 2_555
H20A H23 3.3575 no 4_554
H20B H9A 3.2342 no 2_555
H20B H28A 3.5009 no 1_455
H20B H28B 3.2597 no 1_455
H20B H28C 3.5310 no 1_455
H20C F2 2.6865 no 2_555
H20C C28 3.4066 no 1_455
H20C H9A 3.0940 no 2_555
H20C H21A 3.3672 no 2_555
H20C H21B 2.9980 no 2_555
H20C H23 3.3610 no 4_554
H20C H28A 2.8596 no 1_455
H20C H28B 3.3504 no 1_455
H20C H28C 3.4802 no 1_455
H21A F2 3.4395 no .
H21A F31 2.6458 no 1_455
H21A C20 3.3201 no 2_545
H21A C23 3.2278 no 3_556
H21A H20A 2.5317 no 2_545
H21A H20C 3.3672 no 2_545
H21A H23 2.8001 no 3_556
H21B F2 2.6928 no .
H21B C20 3.3230 no 2_545
H21B H20A 2.7504 no 2_545
H21B H20C 2.9980 no 2_545
H21B H23 3.5425 no 3_556
H23 F2 2.8980 no 3_556
H23 F10 3.3815 no 3_556
H23 N2 3.5585 no 3_556
H23 C13 3.0955 no 4_555
H23 C14 2.7885 no 4_555
H23 C15 3.3421 no 4_555
H23 C20 3.4839 no 4_555
H23 C21 3.4390 no 3_556
H23 B30 3.5629 no 3_556
H23 H14 2.7827 no 4_555
H23 H20A 3.3575 no 4_555
H23 H20C 3.3610 no 4_555
H23 H21A 2.8001 no 3_556
H23 H21B 3.5425 no 3_556
H23 H26B 3.4754 no 1_455
H24 F1 3.3475 no 1_455
H24 F1 2.3692 no 3_556
H24 F2 3.1328 no 3_556
H24 F10 3.0834 no 3_556
H24 N2 3.4808 no 3_556
H24 N32 3.5082 no 3_556
H24 C2 3.5748 no 3_556
H24 C3 3.3794 no 3_556
H24 C6 3.1767 no 1_455
H24 C22 3.4059 no 3_556
H24 B30 3.0163 no 3_556
H24 H6A 3.0314 no 1_455
H24 H6B 2.4342 no 1_455
H24 H26B 3.5038 no 1_455
H25A F10 3.1939 no 3_656
H25A C9 3.4330 no 2_555
H25A H9C 2.4709 no 2_555
H25A H17 3.5563 no 4_555
H25A H19C 3.0784 no 4_555
H25B C9 3.3819 no 2_555
H25B H8A 3.0847 no 2_555
H25B H9A 3.5682 no 2_555
H25B H9C 2.6462 no 2_555
H26A C19 3.5184 no 4_555
H26A H8B 3.4262 no 2_555
H26A H9C 3.1481 no 2_555
H26A H15 2.8062 no 4_655
H26A H19A 3.1849 no 2_655
H26A H19A 3.2538 no 4_555
H26A H19B 3.2173 no 2_655
H26A H19C 2.8877 no 4_555
H26B F10 2.7277 no 3_656
H26B C14 3.5314 no 4_655
H26B C15 3.0954 no 4_655
H26B C23 3.5048 no 1_655
H26B C24 3.5255 no 1_655
H26B H14 3.2726 no 4_655
H26B H15 2.4171 no 4_655
H26B H19C 2.8227 no 4_555
H26B H23 3.4754 no 1_655
H26B H24 3.5038 no 1_655
H28A F2 3.5221 no 2_655
H28A C20 3.5759 no 1_655
H28A H9A 3.1501 no 2_655
H28A H20B 3.5009 no 1_655
H28A H20C 2.8596 no 1_655
H28B C3 3.3698 no 1_655
H28B C5 3.1931 no 1_655
H28B C23 3.5571 no 1_655
H28B C24 3.2687 no 1_655
H28B H4B 3.4349 no 1_655
H28B H5 3.5388 no 1_655
H28B H20B 3.2597 no 1_655
H28B H20C 3.3504 no 1_655
H28C C9 3.0173 no 2_655
H28C C15 3.5067 no 4_655
H28C H9A 2.4426 no 2_655
H28C H9B 3.1047 no 2_655
H28C H9C 3.0346 no 2_655
H28C H15 2.9343 no 4_655
H28C H17 3.5254 no 4_655
H28C H20B 3.5310 no 1_655
H28C H20C 3.4802 no 1_655

loop_
_geom_torsion_atom_site_label_1
_geom_torsion_atom_site_label_2
_geom_torsion_atom_site_label_3
_geom_torsion_atom_site_label_4
_geom_torsion
_geom_torsion_publ_flag
Se1 Te1 C12 C13 98.0(4) no
Se1 Te1 C12 C18 -81.9(4) no
C12 Te1 Se1 C2 -89.65(15) no
Te1 Se1 C2 N2 114.3(4) no
Te1 Se1 C2 N32 -66.7(4) no
C2 N2 C3 C5 -177.2(5) no
C2 N2 C3 C22 -0.2(6) no
C3 N2 C2 Se1 180.0(4) no
C3 N2 C2 N32 0.9(6) no
C2 N2 C21 C4 -97.1(6) no
C21 N2 C2 Se1 -1.4(8) no
C21 N2 C2 N32 179.5(4) no
C3 N2 C21 C4 81.4(6) no
C21 N2 C3 C5 4.1(8) no
C21 N2 C3 C22 -178.9(4) no
C2 N32 C6 C25 110.7(6) no
C6 N32 C2 Se1 -3.2(8) no
C6 N32 C2 N2 175.9(5) no
C2 N32 C22 C3 1.0(6) no
C2 N32 C22 C7 177.0(5) no
C22 N32 C2 Se1 179.7(4) no
C22 N32 C2 N2 -1.2(6) no
C6 N32 C22 C3 -176.2(5) no
C6 N32 C22 C7 -0.2(9) no
C22 N32 C6 C25 -72.6(6) no
N2 C3 C5 C24 176.2(5) no
N2 C3 C22 N32 -0.5(6) no
N2 C3 C22 C7 -177.0(4) no
C5 C3 C22 N32 176.8(5) no
C5 C3 C22 C7 0.3(8) no
C22 C3 C5 C24 -0.3(8) no
C8 C4 C21 N2 179.1(4) no
C21 C4 C8 C9 -67.4(6) no
C3 C5 C24 C23 -0.1(8) no
N32 C6 C25 C26 -177.2(5) no
C22 C7 C23 C24 -0.4(8) no
C23 C7 C22 N32 -175.4(5) no
C23 C7 C22 C3 0.1(8) no
Te1 C12 C13 C14 -178.7(4) no
Te1 C12 C13 C20 0.7(8) no
Te1 C12 C18 C17 179.5(4) no
Te1 C12 C18 C19 -2.3(8) no
C13 C12 C18 C17 -0.4(9) no
C13 C12 C18 C19 177.8(5) no
C18 C12 C13 C14 1.3(9) no
C18 C12 C13 C20 -179.3(5) no
C12 C13 C14 C15 -0.8(9) no
C20 C13 C14 C15 179.8(5) no
C13 C14 C15 C17 -0.6(9) no
C14 C15 C17 C18 1.5(10) no
C15 C17 C18 C12 -1.0(10) no
C15 C17 C18 C19 -179.2(6) no
C7 C23 C24 C5 0.4(9) no
C6 C25 C26 C28 68.6(9) no
